data_7105227
loop_
_publ_author_name
'Dutton, Jason L'
'Battista, Taylor L'
'Sgro, Michael J'
'Ragogna, Paul J'

_publ_section_title
;
 Diazabutadiene complexes of selenium as Se2+ transfer reagents.
;
_journal_issue 7
_journal_name_full 'Chemical communications (Cambridge, England)'
_journal_page_first 1041
_journal_page_last 1043
_journal_paper_doi 10.1039/b917841d
_journal_volume 46
_journal_year 2010
_chemical_formula_sum 'C24 H40 F6 N4 O6 S2 Se'
_chemical_formula_weight 737.68
_chemical_name_systematic
;
?
;
_space_group_IT_number 14
_symmetry_cell_setting monoclinic
_symmetry_space_group_name_Hall '-P 2ybc'
_symmetry_space_group_name_H-M 'P 1 21/c 1'
_atom_sites_solution_hydrogens geom
_atom_sites_solution_primary direct
_atom_sites_solution_secondary difmap
_audit_creation_method SHELXL-97
_cell_angle_alpha 90.00
_cell_angle_beta 95.10(3)
_cell_angle_gamma 90.00
_cell_formula_units_Z 4
_cell_length_a 12.181(2)
_cell_length_b 17.678(4)
_cell_length_c 15.178(3)
_cell_measurement_reflns_used 28792
_cell_measurement_temperature 150(2)
_cell_measurement_theta_max 26.02
_cell_measurement_theta_min 1.00
_cell_volume 3255.5(11)
_computing_cell_refinement 'DENZO-SMN (Otwinowski & Minor, 1997)'
_computing_data_collection 'COLLECT (Nonius, 1997-2001)'
_computing_data_reduction DENZO-SMN
_computing_molecular_graphics 'SHELXTL/PC (Sheldrick, 2001)'
_computing_publication_material SHELXTL/PC
_computing_structure_refinement 'SHELXL-97 (Sheldrick, 1997)'
_computing_structure_solution 'SHELXS-97 (Sheldrick, 1990)'
_diffrn_ambient_temperature 150(2)
_diffrn_measured_fraction_theta_full .988
_diffrn_measured_fraction_theta_max .988
_diffrn_measurement_device_type 'Nonius Kappa-CCD'
_diffrn_measurement_method '\f scans, and \w scans'
_diffrn_radiation_monochromator graphite
_diffrn_radiation_source 'fine-focus sealed tube'
_diffrn_radiation_type MoK\a
_diffrn_radiation_wavelength 0.71073
_diffrn_reflns_av_R_equivalents 0.0326
_diffrn_reflns_av_sigmaI/netI 0.0443
_diffrn_reflns_limit_h_max 15
_diffrn_reflns_limit_h_min -15
_diffrn_reflns_limit_k_max 21
_diffrn_reflns_limit_k_min -21
_diffrn_reflns_limit_l_max 18
_diffrn_reflns_limit_l_min -18
_diffrn_reflns_number 12210
_diffrn_reflns_theta_full 26.19
_diffrn_reflns_theta_max 26.19
_diffrn_reflns_theta_min 1.77
_exptl_absorpt_coefficient_mu 1.359
_exptl_absorpt_correction_T_max 0.9352
_exptl_absorpt_correction_T_min 0.7728
_exptl_absorpt_correction_type multi-scan
_exptl_absorpt_process_details 'DENZO-SMN (Otwinowski & Minor, 1997)'
_exptl_crystal_colour colorless
_exptl_crystal_density_diffrn 1.505
_exptl_crystal_density_method 'not measured'
_exptl_crystal_description plate
_exptl_crystal_F_000 1520
_exptl_crystal_size_max 0.20
_exptl_crystal_size_mid 0.14
_exptl_crystal_size_min 0.05
_refine_diff_density_max .555
_refine_diff_density_min -.573
_refine_diff_density_rms .076
_refine_ls_extinction_method none
_refine_ls_goodness_of_fit_ref 1.017
_refine_ls_hydrogen_treatment constr
_refine_ls_matrix_type full
_refine_ls_number_parameters 400
_refine_ls_number_reflns 6449
_refine_ls_number_restraints 0
_refine_ls_restrained_S_all 1.017
_refine_ls_R_factor_all 0.0616
_refine_ls_R_factor_gt 0.0423
_refine_ls_shift/su_max 0.001
_refine_ls_shift/su_mean 0.000
_refine_ls_structure_factor_coef Fsqd
_refine_ls_weighting_details 'calc w=1/[\s^2^(Fo^2^)+(0.0404P)^2^+4.8791P] where P=(Fo^2^+2Fc^2^)/3'
_refine_ls_weighting_scheme calc
_refine_ls_wR_factor_gt 0.0930
_refine_ls_wR_factor_ref 0.1022
_reflns_number_gt 5095
_reflns_number_total 6449
_reflns_threshold_expression >2sigma(I)
_cod_data_source_file b917841d.txt
_cod_data_source_block 6
_cod_original_sg_symbol_H-M P2(1)/c
_cod_database_code 7105227

loop_
_symmetry_equiv_pos_as_xyz
'x, y, z'
'-x, y+1/2, -z+1/2'
'-x, -y, -z'
'x, -y-1/2, z-1/2'

loop_
_atom_site_label
_atom_site_type_symbol
_atom_site_fract_x
_atom_site_fract_y
_atom_site_fract_z
_atom_site_U_iso_or_equiv
_atom_site_adp_type
_atom_site_occupancy
_atom_site_symmetry_multiplicity
_atom_site_calc_flag
_atom_site_refinement_flags
_atom_site_disorder_assembly
_atom_site_disorder_group
Se1 Se 0.62213(2) 0.970352(16) 0.777727(18) 0.02082(9) Uani 1 1 d . . .
S21 S 0.33478(7) 0.89889(5) 0.70095(6) 0.0346(2) Uani 1 1 d . . .
S11 S 0.80642(7) 0.81705(5) 0.92928(5) 0.03092(19) Uani 1 1 d . . .
N32 N 0.8273(2) 0.97823(14) 0.69480(15) 0.0233(5) Uani 1 1 d . . .
F23 F 0.16536(17) 0.92355(13) 0.79275(14) 0.0468(5) Uani 1 1 d . . .
N31 N 0.8326(2) 1.05027(14) 0.81234(16) 0.0230(5) Uani 1 1 d . . .
O13 O 0.7413(2) 0.77281(17) 0.98321(16) 0.0489(7) Uani 1 1 d . . .
F22 F 0.2393(2) 0.81373(16) 0.8126(2) 0.0751(9) Uani 1 1 d . . .
N22 N 0.4989(2) 1.10406(14) 0.82086(15) 0.0218(5) Uani 1 1 d . . .
F21 F 0.13872(18) 0.83813(15) 0.69398(19) 0.0694(8) Uani 1 1 d . . .
N21 N 0.5590(2) 1.11438(14) 0.68978(15) 0.0224(5) Uani 1 1 d . . .
C12 C 0.9288(2) 1.01389(18) 0.7029(2) 0.0264(7) Uani 1 1 d . . .
C20 C 0.5557(2) 1.06836(17) 0.76065(18) 0.0220(6) Uani 1 1 d . . .
O12 O 0.7532(2) 0.83734(14) 0.84438(15) 0.0392(6) Uani 1 1 d . . .
O23 O 0.2932(3) 0.95719(19) 0.6424(2) 0.0711(10) Uani 1 1 d . . .
O22 O 0.3728(2) 0.83134(16) 0.66081(18) 0.0509(7) Uani 1 1 d . . .
C11 C 0.9327(2) 1.05859(19) 0.7761(2) 0.0268(7) Uani 1 1 d . . .
O21 O 0.4058(2) 0.92453(16) 0.77701(18) 0.0486(7) Uani 1 1 d . . .
C10 C 0.7695(2) 1.00185(17) 0.76193(19) 0.0217(6) Uani 1 1 d . . .
O11 O 0.8652(3) 0.8778(2) 0.9737(2) 0.0796(11) Uani 1 1 d . . .
C24 C 0.7083(3) 1.1381(2) 0.5913(2) 0.0368(8) Uani 1 1 d . . .
H24A H 0.6888 1.1915 0.5822 0.055 Uiso 1 1 calc R . .
H24B H 0.7410 1.1188 0.5391 0.055 Uiso 1 1 calc R . .
H24C H 0.7615 1.1332 0.6433 0.055 Uiso 1 1 calc R . .
C17 C 0.7959(3) 1.08823(18) 0.89274(19) 0.0265(7) Uani 1 1 d . . .
H17A H 0.7207 1.0683 0.9010 0.032 Uiso 1 1 calc R . .
C22 C 0.5041(3) 1.18086(18) 0.7061(2) 0.0259(7) Uani 1 1 d . . .
C18 C 0.7837(3) 1.1727(2) 0.8772(3) 0.0453(9) Uani 1 1 d . . .
H18A H 0.8560 1.1948 0.8694 0.068 Uiso 1 1 calc R . .
H18B H 0.7534 1.1962 0.9283 0.068 Uiso 1 1 calc R . .
H18C H 0.7338 1.1818 0.8240 0.068 Uiso 1 1 calc R . .
C13 C 0.7909(3) 0.91601(18) 0.63166(19) 0.0272(7) Uani 1 1 d . . .
H13A H 0.7128 0.9039 0.6416 0.033 Uiso 1 1 calc R . .
C21 C 0.4653(2) 1.17414(17) 0.7868(2) 0.0249(7) Uani 1 1 d . . .
C23 C 0.6049(3) 1.09276(19) 0.60568(19) 0.0271(7) Uani 1 1 d . . .
H23A H 0.6277 1.0385 0.6117 0.033 Uiso 1 1 calc R . .
C31 C 0.2143(3) 0.8675(2) 0.7534(2) 0.0388(8) Uani 1 1 d . . .
C14 C 0.8580(3) 0.84497(19) 0.6531(2) 0.0328(7) Uani 1 1 d . . .
H14A H 0.9347 0.8537 0.6411 0.049 Uiso 1 1 calc R . .
H14B H 0.8275 0.8031 0.6163 0.049 Uiso 1 1 calc R . .
H14C H 0.8551 0.8322 0.7157 0.049 Uiso 1 1 calc R . .
F12 F 0.9848(2) 0.78515(19) 0.85306(18) 0.0863(10) Uani 1 1 d . . .
C26 C 0.4745(3) 1.07204(18) 0.90790(19) 0.0278(7) Uani 1 1 d . . .
H26A H 0.5143 1.0227 0.9154 0.033 Uiso 1 1 calc R . .
C30 C 0.4926(3) 1.24765(19) 0.6463(2) 0.0321(7) Uani 1 1 d . . .
H30A H 0.4310 1.2394 0.6012 0.048 Uiso 1 1 calc R . .
H30B H 0.5608 1.2546 0.6175 0.048 Uiso 1 1 calc R . .
H30C H 0.4783 1.2929 0.6808 0.048 Uiso 1 1 calc R . .
F13 F 0.9733(2) 0.7290(2) 0.97557(19) 0.1014(12) Uani 1 1 d . . .
C15 C 0.7919(3) 0.9395(2) 0.5349(2) 0.0343(8) Uani 1 1 d . . .
H15A H 0.7521 0.9874 0.5252 0.051 Uiso 1 1 calc R . .
H15B H 0.7560 0.9003 0.4969 0.051 Uiso 1 1 calc R . .
H15C H 0.8682 0.9459 0.5206 0.051 Uiso 1 1 calc R . .
C28 C 0.5191(3) 1.1234(2) 0.9833(2) 0.0361(8) Uani 1 1 d . . .
H28A H 0.5974 1.1333 0.9784 0.054 Uiso 1 1 calc R . .
H28B H 0.5099 1.0987 1.0400 0.054 Uiso 1 1 calc R . .
H28C H 0.4785 1.1713 0.9801 0.054 Uiso 1 1 calc R . .
F11 F 0.8731(3) 0.69351(17) 0.8607(2) 0.1041(12) Uani 1 1 d . . .
C29 C 0.3993(3) 1.23153(19) 0.8312(2) 0.0350(8) Uani 1 1 d . . .
H29A H 0.4491 1.2658 0.8662 0.053 Uiso 1 1 calc R . .
H29B H 0.3511 1.2059 0.8701 0.053 Uiso 1 1 calc R . .
H29C H 0.3543 1.2606 0.7864 0.053 Uiso 1 1 calc R . .
C25 C 0.5160(3) 1.0970(2) 0.5288(2) 0.0400(9) Uani 1 1 d . . .
H25A H 0.4498 1.0707 0.5447 0.060 Uiso 1 1 calc R . .
H25B H 0.5428 1.0730 0.4766 0.060 Uiso 1 1 calc R . .
H25C H 0.4983 1.1501 0.5156 0.060 Uiso 1 1 calc R . .
C19 C 0.8688(3) 1.0676(2) 0.9752(2) 0.0408(9) Uani 1 1 d . . .
H19A H 0.8789 1.0126 0.9777 0.061 Uiso 1 1 calc R . .
H19B H 0.8339 1.0845 1.0276 0.061 Uiso 1 1 calc R . .
H19C H 0.9406 1.0923 0.9738 0.061 Uiso 1 1 calc R . .
C27 C 0.3523(3) 1.0556(2) 0.9092(2) 0.0408(9) Uani 1 1 d . . .
H27A H 0.3113 1.1034 0.9081 0.061 Uiso 1 1 calc R . .
H27B H 0.3397 1.0275 0.9630 0.061 Uiso 1 1 calc R . .
H27C H 0.3269 1.0254 0.8572 0.061 Uiso 1 1 calc R . .
C16 C 1.0255(3) 1.1083(2) 0.8130(2) 0.0439(9) Uani 1 1 d . . .
H16A H 1.0885 1.1023 0.7778 0.066 Uiso 1 1 calc R . .
H16B H 1.0472 1.0938 0.8744 0.066 Uiso 1 1 calc R . .
H16C H 1.0014 1.1612 0.8111 0.066 Uiso 1 1 calc R . .
C41 C 0.9147(4) 0.7536(3) 0.9034(3) 0.0541(11) Uani 1 1 d . . .
C40 C 1.0135(3) 1.0079(2) 0.6373(2) 0.0347(8) Uani 1 1 d . . .
H40A H 0.9884 1.0360 0.5836 0.052 Uiso 1 1 calc R . .
H40B H 1.0241 0.9546 0.6224 0.052 Uiso 1 1 calc R . .
H40C H 1.0835 1.0292 0.6631 0.052 Uiso 1 1 calc R . .

loop_
_atom_site_aniso_label
_atom_site_aniso_U_11
_atom_site_aniso_U_22
_atom_site_aniso_U_33
_atom_site_aniso_U_23
_atom_site_aniso_U_13
_atom_site_aniso_U_12
Se1 0.02110(15) 0.01867(15) 0.02326(16) -0.00058(12) 0.00518(11) 0.00008(12)
S21 0.0348(5) 0.0351(5) 0.0353(5) 0.0018(4) 0.0106(4) 0.0029(4)
S11 0.0275(4) 0.0376(5) 0.0278(4) -0.0053(3) 0.0030(3) 0.0000(4)
N32 0.0218(13) 0.0258(14) 0.0223(12) -0.0016(11) 0.0022(10) -0.0008(11)
F23 0.0355(11) 0.0571(15) 0.0493(12) -0.0050(11) 0.0128(9) 0.0049(10)
N31 0.0233(13) 0.0239(14) 0.0216(12) 0.0002(10) 0.0020(10) -0.0033(10)
O13 0.0353(14) 0.072(2) 0.0407(14) 0.0211(14) 0.0120(11) 0.0077(13)
F22 0.0488(15) 0.0737(19) 0.106(2) 0.0529(16) 0.0248(14) 0.0105(13)
N22 0.0232(13) 0.0206(13) 0.0221(12) -0.0003(10) 0.0053(10) 0.0014(10)
F21 0.0321(12) 0.0591(16) 0.114(2) -0.0329(15) -0.0094(13) -0.0037(11)
N21 0.0223(13) 0.0240(14) 0.0208(12) 0.0017(10) 0.0023(10) 0.0010(10)
C12 0.0200(15) 0.0320(19) 0.0275(16) 0.0063(13) 0.0046(12) -0.0032(13)
C20 0.0212(15) 0.0239(16) 0.0213(15) 0.0000(12) 0.0040(12) -0.0005(12)
O12 0.0372(14) 0.0430(15) 0.0377(13) 0.0140(11) 0.0046(11) 0.0055(12)
O23 0.080(2) 0.075(2) 0.063(2) 0.0384(17) 0.0289(17) 0.0305(18)
O22 0.0510(17) 0.0484(17) 0.0547(17) -0.0159(13) 0.0135(13) 0.0079(13)
C11 0.0221(16) 0.0313(17) 0.0273(16) 0.0048(13) 0.0034(12) -0.0043(13)
O21 0.0317(14) 0.0544(17) 0.0597(17) -0.0179(14) 0.0046(12) -0.0095(13)
C10 0.0233(15) 0.0193(14) 0.0228(15) 0.0010(12) 0.0036(12) 0.0050(12)
O11 0.059(2) 0.086(3) 0.091(2) -0.052(2) -0.0068(18) -0.0187(18)
C24 0.038(2) 0.037(2) 0.0374(19) 0.0030(16) 0.0135(15) -0.0020(16)
C17 0.0293(17) 0.0261(17) 0.0243(15) -0.0040(13) 0.0045(12) -0.0015(13)
C22 0.0248(16) 0.0232(16) 0.0292(16) 0.0009(13) 0.0005(13) 0.0046(13)
C18 0.058(3) 0.028(2) 0.051(2) -0.0056(17) 0.0083(19) -0.0003(18)
C13 0.0249(16) 0.0324(18) 0.0251(16) -0.0049(13) 0.0067(12) -0.0013(14)
C21 0.0257(16) 0.0209(16) 0.0284(16) 0.0015(12) 0.0037(13) 0.0021(13)
C23 0.0301(17) 0.0321(18) 0.0201(15) -0.0007(13) 0.0069(12) 0.0014(14)
C31 0.0300(19) 0.036(2) 0.049(2) -0.0005(17) -0.0023(16) 0.0042(16)
C14 0.0394(19) 0.0306(19) 0.0295(17) -0.0023(14) 0.0091(14) 0.0002(15)
F12 0.0558(16) 0.134(3) 0.0751(18) 0.0530(18) 0.0409(14) 0.0420(17)
C26 0.0388(19) 0.0212(16) 0.0251(16) 0.0026(13) 0.0125(13) 0.0041(14)
C30 0.0342(18) 0.0299(18) 0.0324(17) 0.0097(14) 0.0033(14) 0.0060(15)
F13 0.0657(18) 0.163(3) 0.0782(19) 0.070(2) 0.0206(15) 0.061(2)
C15 0.0352(19) 0.043(2) 0.0239(16) -0.0024(15) 0.0004(14) 0.0053(16)
C28 0.045(2) 0.038(2) 0.0269(17) 0.0002(15) 0.0066(15) 0.0047(16)
F11 0.146(3) 0.0508(19) 0.122(3) -0.0180(18) 0.050(2) 0.031(2)
C29 0.0378(19) 0.0276(18) 0.0408(19) 0.0025(15) 0.0104(15) 0.0107(15)
C25 0.048(2) 0.048(2) 0.0230(17) -0.0027(15) -0.0030(15) 0.0039(18)
C19 0.039(2) 0.055(2) 0.0274(18) -0.0028(16) -0.0011(15) -0.0004(18)
C27 0.043(2) 0.035(2) 0.048(2) -0.0059(17) 0.0234(17) -0.0074(16)
C16 0.033(2) 0.057(3) 0.042(2) -0.0065(18) 0.0068(16) -0.0176(18)
C41 0.057(3) 0.059(3) 0.048(2) 0.017(2) 0.020(2) 0.026(2)
C40 0.0265(17) 0.046(2) 0.0335(18) 0.0019(16) 0.0117(14) -0.0036(15)

loop_
_atom_type_symbol
_atom_type_description
_atom_type_scat_dispersion_real
_atom_type_scat_dispersion_imag
_atom_type_scat_source
C C .0033 .0016 'International Tables Vol C Tables 4.2.6.8 and 6.1.1.4'
H H .0000 .0000 'International Tables Vol C Tables 4.2.6.8 and 6.1.1.4'
N N .0061 .0033 'International Tables Vol C Tables 4.2.6.8 and 6.1.1.4'
O O .0106 .0060 'International Tables Vol C Tables 4.2.6.8 and 6.1.1.4'
F F .0171 .0103 'International Tables Vol C Tables 4.2.6.8 and 6.1.1.4'
S S .1246 .1234 'International Tables Vol C Tables 4.2.6.8 and 6.1.1.4'
Se Se -.0929 2.2259 'International Tables Vol C Tables 4.2.6.8 and 6.1.1.4'

loop_
_geom_angle_atom_site_label_1
_geom_angle_atom_site_label_2
_geom_angle_atom_site_label_3
_geom_angle
_geom_angle_site_symmetry_1
_geom_angle_site_symmetry_3
_geom_angle_publ_flag
C10 Se1 C20 96.26(12) . . ?
C10 Se1 O21 172.61(10) . . ?
C20 Se1 O21 82.74(11) . . ?
C10 Se1 O12 77.95(10) . . ?
C20 Se1 O12 165.48(10) . . ?
O21 Se1 O12 104.68(8) . . ?
O23 S21 O22 116.56(19) . . ?
O23 S21 O21 115.1(2) . . ?
O22 S21 O21 113.88(17) . . ?
O23 S21 C31 103.78(18) . . ?
O22 S21 C31 103.59(17) . . ?
O21 S21 C31 101.22(16) . . ?
O13 S11 O11 115.0(2) . . ?
O13 S11 O12 115.01(15) . . ?
O11 S11 O12 113.8(2) . . ?
O13 S11 C41 103.85(19) . . ?
O11 S11 C41 103.0(2) . . ?
O12 S11 C41 103.96(17) . . ?
C10 N32 C12 108.2(2) . . ?
C10 N32 C13 124.3(2) . . ?
C12 N32 C13 127.0(2) . . ?
C10 N31 C11 108.6(2) . . ?
C10 N31 C17 123.6(2) . . ?
C11 N31 C17 127.7(3) . . ?
C20 N22 C21 108.5(2) . . ?
C20 N22 C26 125.2(2) . . ?
C21 N22 C26 126.3(2) . . ?
C20 N21 C22 108.6(2) . . ?
C20 N21 C23 124.6(3) . . ?
C22 N21 C23 126.6(2) . . ?
C11 C12 N32 107.6(3) . . ?
C11 C12 C40 127.3(3) . . ?
N32 C12 C40 124.8(3) . . ?
N22 C20 N21 108.1(3) . . ?
N22 C20 Se1 124.4(2) . . ?
N21 C20 Se1 127.5(2) . . ?
S11 O12 Se1 133.63(15) . . ?
C12 C11 N31 107.1(3) . . ?
C12 C11 C16 128.0(3) . . ?
N31 C11 C16 124.9(3) . . ?
S21 O21 Se1 126.64(15) . . ?
N31 C10 N32 108.4(3) . . ?
N31 C10 Se1 127.5(2) . . ?
N32 C10 Se1 124.1(2) . . ?
C23 C24 H24A 109.5 . . ?
C23 C24 H24B 109.5 . . ?
H24A C24 H24B 109.5 . . ?
C23 C24 H24C 109.5 . . ?
H24A C24 H24C 109.5 . . ?
H24B C24 H24C 109.5 . . ?
N31 C17 C19 111.8(3) . . ?
N31 C17 C18 110.3(3) . . ?
C19 C17 C18 114.1(3) . . ?
N31 C17 H17A 106.7 . . ?
C19 C17 H17A 106.7 . . ?
C18 C17 H17A 106.7 . . ?
C21 C22 N21 107.5(3) . . ?
C21 C22 C30 126.7(3) . . ?
N21 C22 C30 125.8(3) . . ?
C17 C18 H18A 109.5 . . ?
C17 C18 H18B 109.5 . . ?
H18A C18 H18B 109.5 . . ?
C17 C18 H18C 109.5 . . ?
H18A C18 H18C 109.5 . . ?
H18B C18 H18C 109.5 . . ?
N32 C13 C14 110.3(2) . . ?
N32 C13 C15 112.8(3) . . ?
C14 C13 C15 112.4(3) . . ?
N32 C13 H13A 107.0 . . ?
C14 C13 H13A 107.0 . . ?
C15 C13 H13A 107.0 . . ?
C22 C21 N22 107.4(3) . . ?
C22 C21 C29 126.4(3) . . ?
N22 C21 C29 126.3(3) . . ?
N21 C23 C25 110.4(3) . . ?
N21 C23 C24 111.4(3) . . ?
C25 C23 C24 113.9(3) . . ?
N21 C23 H23A 106.9 . . ?
C25 C23 H23A 106.9 . . ?
C24 C23 H23A 106.9 . . ?
F22 C31 F23 108.4(3) . . ?
F22 C31 F21 106.4(3) . . ?
F23 C31 F21 106.5(3) . . ?
F22 C31 S21 111.8(2) . . ?
F23 C31 S21 112.4(3) . . ?
F21 C31 S21 111.0(3) . . ?
C13 C14 H14A 109.5 . . ?
C13 C14 H14B 109.5 . . ?
H14A C14 H14B 109.5 . . ?
C13 C14 H14C 109.5 . . ?
H14A C14 H14C 109.5 . . ?
H14B C14 H14C 109.5 . . ?
N22 C26 C27 110.9(3) . . ?
N22 C26 C28 110.7(3) . . ?
C27 C26 C28 112.9(3) . . ?
N22 C26 H26A 107.3 . . ?
C27 C26 H26A 107.3 . . ?
C28 C26 H26A 107.3 . . ?
C22 C30 H30A 109.5 . . ?
C22 C30 H30B 109.5 . . ?
H30A C30 H30B 109.5 . . ?
C22 C30 H30C 109.5 . . ?
H30A C30 H30C 109.5 . . ?
H30B C30 H30C 109.5 . . ?
C13 C15 H15A 109.5 . . ?
C13 C15 H15B 109.5 . . ?
H15A C15 H15B 109.5 . . ?
C13 C15 H15C 109.5 . . ?
H15A C15 H15C 109.5 . . ?
H15B C15 H15C 109.5 . . ?
C26 C28 H28A 109.5 . . ?
C26 C28 H28B 109.5 . . ?
H28A C28 H28B 109.5 . . ?
C26 C28 H28C 109.5 . . ?
H28A C28 H28C 109.5 . . ?
H28B C28 H28C 109.5 . . ?
C21 C29 H29A 109.5 . . ?
C21 C29 H29B 109.5 . . ?
H29A C29 H29B 109.5 . . ?
C21 C29 H29C 109.5 . . ?
H29A C29 H29C 109.5 . . ?
H29B C29 H29C 109.5 . . ?
C23 C25 H25A 109.5 . . ?
C23 C25 H25B 109.5 . . ?
H25A C25 H25B 109.5 . . ?
C23 C25 H25C 109.5 . . ?
H25A C25 H25C 109.5 . . ?
H25B C25 H25C 109.5 . . ?
C17 C19 H19A 109.5 . . ?
C17 C19 H19B 109.5 . . ?
H19A C19 H19B 109.5 . . ?
C17 C19 H19C 109.5 . . ?
H19A C19 H19C 109.5 . . ?
H19B C19 H19C 109.5 . . ?
C26 C27 H27A 109.5 . . ?
C26 C27 H27B 109.5 . . ?
H27A C27 H27B 109.5 . . ?
C26 C27 H27C 109.5 . . ?
H27A C27 H27C 109.5 . . ?
H27B C27 H27C 109.5 . . ?
C11 C16 H16A 109.5 . . ?
C11 C16 H16B 109.5 . . ?
H16A C16 H16B 109.5 . . ?
C11 C16 H16C 109.5 . . ?
H16A C16 H16C 109.5 . . ?
H16B C16 H16C 109.5 . . ?
F12 C41 F11 107.2(4) . . ?
F12 C41 F13 106.8(4) . . ?
F11 C41 F13 107.2(4) . . ?
F12 C41 S11 112.7(3) . . ?
F11 C41 S11 110.5(3) . . ?
F13 C41 S11 112.1(3) . . ?
C12 C40 H40A 109.5 . . ?
C12 C40 H40B 109.5 . . ?
H40A C40 H40B 109.5 . . ?
C12 C40 H40C 109.5 . . ?
H40A C40 H40C 109.5 . . ?
H40B C40 H40C 109.5 . . ?

loop_
_geom_bond_atom_site_label_1
_geom_bond_atom_site_label_2
_geom_bond_distance
_geom_bond_site_symmetry_2
_geom_bond_publ_flag
Se1 C10 1.915(3) . ?
Se1 C20 1.920(3) . ?
Se1 O21 2.755(3) . ?
Se1 O12 2.969(2) . ?
S21 O23 1.425(3) . ?
S21 O22 1.436(3) . ?
S21 O21 1.452(3) . ?
S21 C31 1.817(4) . ?
S11 O13 1.424(3) . ?
S11 O11 1.426(3) . ?
S11 O12 1.436(2) . ?
S11 C41 1.802(4) . ?
N32 C10 1.355(4) . ?
N32 C12 1.383(4) . ?
N32 C13 1.500(4) . ?
F23 C31 1.326(4) . ?
N31 C10 1.343(4) . ?
N31 C11 1.390(4) . ?
N31 C17 1.495(4) . ?
F22 C31 1.325(4) . ?
N22 C20 1.351(4) . ?
N22 C21 1.390(4) . ?
N22 C26 1.491(4) . ?
F21 C31 1.335(4) . ?
N21 C20 1.352(4) . ?
N21 C22 1.385(4) . ?
N21 C23 1.488(4) . ?
C12 C11 1.360(4) . ?
C12 C40 1.500(4) . ?
C11 C16 1.501(4) . ?
C24 C23 1.525(4) . ?
C24 H24A 0.9800 . ?
C24 H24B 0.9800 . ?
C24 H24C 0.9800 . ?
C17 C19 1.513(4) . ?
C17 C18 1.518(5) . ?
C17 H17A 1.0000 . ?
C22 C21 1.357(4) . ?
C22 C30 1.488(4) . ?
C18 H18A 0.9800 . ?
C18 H18B 0.9800 . ?
C18 H18C 0.9800 . ?
C13 C14 1.517(4) . ?
C13 C15 1.527(4) . ?
C13 H13A 1.0000 . ?
C21 C29 1.492(4) . ?
C23 C25 1.521(4) . ?
C23 H23A 1.0000 . ?
C14 H14A 0.9800 . ?
C14 H14B 0.9800 . ?
C14 H14C 0.9800 . ?
F12 C41 1.319(5) . ?
C26 C27 1.518(5) . ?
C26 C28 1.523(5) . ?
C26 H26A 1.0000 . ?
C30 H30A 0.9800 . ?
C30 H30B 0.9800 . ?
C30 H30C 0.9800 . ?
F13 C41 1.326(5) . ?
C15 H15A 0.9800 . ?
C15 H15B 0.9800 . ?
C15 H15C 0.9800 . ?
C28 H28A 0.9800 . ?
C28 H28B 0.9800 . ?
C28 H28C 0.9800 . ?
F11 C41 1.322(6) . ?
C29 H29A 0.9800 . ?
C29 H29B 0.9800 . ?
C29 H29C 0.9800 . ?
C25 H25A 0.9800 . ?
C25 H25B 0.9800 . ?
C25 H25C 0.9800 . ?
C19 H19A 0.9800 . ?
C19 H19B 0.9800 . ?
C19 H19C 0.9800 . ?
C27 H27A 0.9800 . ?
C27 H27B 0.9800 . ?
C27 H27C 0.9800 . ?
C16 H16A 0.9800 . ?
C16 H16B 0.9800 . ?
C16 H16C 0.9800 . ?
C40 H40A 0.9800 . ?
C40 H40B 0.9800 . ?
C40 H40C 0.9800 . ?

loop_
_geom_torsion_atom_site_label_1
_geom_torsion_atom_site_label_2
_geom_torsion_atom_site_label_3
_geom_torsion_atom_site_label_4
_geom_torsion
_geom_torsion_site_symmetry_1
_geom_torsion_site_symmetry_2
_geom_torsion_site_symmetry_3
_geom_torsion_site_symmetry_4
_geom_torsion_publ_flag
C10 N32 C12 C11 0.8(3) . . . . ?
C13 N32 C12 C11 -171.2(3) . . . . ?
C10 N32 C12 C40 -174.7(3) . . . . ?
C13 N32 C12 C40 13.3(5) . . . . ?
C21 N22 C20 N21 0.3(3) . . . . ?
C26 N22 C20 N21 178.7(3) . . . . ?
C21 N22 C20 Se1 178.7(2) . . . . ?
C26 N22 C20 Se1 -2.9(4) . . . . ?
C22 N21 C20 N22 0.7(3) . . . . ?
C23 N21 C20 N22 -173.9(2) . . . . ?
C22 N21 C20 Se1 -177.7(2) . . . . ?
C23 N21 C20 Se1 7.7(4) . . . . ?
C10 Se1 C20 N22 -121.6(3) . . . . ?
O21 Se1 C20 N22 65.8(2) . . . . ?
O12 Se1 C20 N22 -56.1(5) . . . . ?
C10 Se1 C20 N21 56.5(3) . . . . ?
O21 Se1 C20 N21 -116.1(3) . . . . ?
O12 Se1 C20 N21 122.0(4) . . . . ?
O13 S11 O12 Se1 92.5(2) . . . . ?
O11 S11 O12 Se1 -43.3(3) . . . . ?
C41 S11 O12 Se1 -154.6(2) . . . . ?
C10 Se1 O12 S11 88.0(2) . . . . ?
C20 Se1 O12 S11 20.3(5) . . . . ?
O21 Se1 O12 S11 -99.10(19) . . . . ?
N32 C12 C11 N31 -0.3(3) . . . . ?
C40 C12 C11 N31 175.0(3) . . . . ?
N32 C12 C11 C16 179.7(3) . . . . ?
C40 C12 C11 C16 -5.0(6) . . . . ?
C10 N31 C11 C12 -0.2(3) . . . . ?
C17 N31 C11 C12 -179.3(3) . . . . ?
C10 N31 C11 C16 179.8(3) . . . . ?
C17 N31 C11 C16 0.7(5) . . . . ?
O23 S21 O21 Se1 -76.0(2) . . . . ?
O22 S21 O21 Se1 62.4(2) . . . . ?
C31 S21 O21 Se1 172.88(18) . . . . ?
C10 Se1 O21 S21 9.9(10) . . . . ?
C20 Se1 O21 S21 92.6(2) . . . . ?
O12 Se1 O21 S21 -100.1(2) . . . . ?
C11 N31 C10 N32 0.7(3) . . . . ?
C17 N31 C10 N32 179.8(3) . . . . ?
C11 N31 C10 Se1 -178.5(2) . . . . ?
C17 N31 C10 Se1 0.6(4) . . . . ?
C12 N32 C10 N31 -0.9(3) . . . . ?
C13 N32 C10 N31 171.3(3) . . . . ?
C12 N32 C10 Se1 178.3(2) . . . . ?
C13 N32 C10 Se1 -9.4(4) . . . . ?
C20 Se1 C10 N31 63.5(3) . . . . ?
O21 Se1 C10 N31 145.3(7) . . . . ?
O12 Se1 C10 N31 -103.0(3) . . . . ?
C20 Se1 C10 N32 -115.6(3) . . . . ?
O21 Se1 C10 N32 -33.8(10) . . . . ?
O12 Se1 C10 N32 77.9(2) . . . . ?
C10 N31 C17 C19 119.1(3) . . . . ?
C11 N31 C17 C19 -62.0(4) . . . . ?
C10 N31 C17 C18 -112.9(3) . . . . ?
C11 N31 C17 C18 66.1(4) . . . . ?
C20 N21 C22 C21 -1.4(3) . . . . ?
C23 N21 C22 C21 173.1(3) . . . . ?
C20 N21 C22 C30 177.5(3) . . . . ?
C23 N21 C22 C30 -8.1(5) . . . . ?
C10 N32 C13 C14 -105.3(3) . . . . ?
C12 N32 C13 C14 65.5(4) . . . . ?
C10 N32 C13 C15 128.1(3) . . . . ?
C12 N32 C13 C15 -61.2(4) . . . . ?
N21 C22 C21 N22 1.5(3) . . . . ?
C30 C22 C21 N22 -177.3(3) . . . . ?
N21 C22 C21 C29 -178.9(3) . . . . ?
C30 C22 C21 C29 2.2(5) . . . . ?
C20 N22 C21 C22 -1.1(3) . . . . ?
C26 N22 C21 C22 -179.6(3) . . . . ?
C20 N22 C21 C29 179.3(3) . . . . ?
C26 N22 C21 C29 0.9(5) . . . . ?
C20 N21 C23 C25 118.8(3) . . . . ?
C22 N21 C23 C25 -54.8(4) . . . . ?
C20 N21 C23 C24 -113.5(3) . . . . ?
C22 N21 C23 C24 72.9(4) . . . . ?
O23 S21 C31 F22 -178.4(3) . . . . ?
O22 S21 C31 F22 59.4(3) . . . . ?
O21 S21 C31 F22 -58.8(3) . . . . ?
O23 S21 C31 F23 -56.2(3) . . . . ?
O22 S21 C31 F23 -178.4(2) . . . . ?
O21 S21 C31 F23 63.4(3) . . . . ?
O23 S21 C31 F21 63.0(3) . . . . ?
O22 S21 C31 F21 -59.2(3) . . . . ?
O21 S21 C31 F21 -177.4(3) . . . . ?
C20 N22 C26 C27 -111.1(3) . . . . ?
C21 N22 C26 C27 67.1(4) . . . . ?
C20 N22 C26 C28 122.7(3) . . . . ?
C21 N22 C26 C28 -59.1(4) . . . . ?
O13 S11 C41 F12 -179.9(3) . . . . ?
O11 S11 C41 F12 -59.6(4) . . . . ?
O12 S11 C41 F12 59.4(4) . . . . ?
O13 S11 C41 F11 60.1(3) . . . . ?
O11 S11 C41 F11 -179.5(3) . . . . ?
O12 S11 C41 F11 -60.5(3) . . . . ?
O13 S11 C41 F13 -59.4(4) . . . . ?
O11 S11 C41 F13 60.9(4) . . . . ?
O12 S11 C41 F13 179.9(3) . . . . ?
